data_7102332
loop_
_publ_author_name
'Panda, Tarun K'
'Randoll, S\"oren'
'Hrib, Cristian G'
'Jones, Peter G'
'Bannenberg, Thomas'
'Tamm, Matthias'

_publ_section_title
;
 Syntheses and structures of mononuclear lutetium imido complexes with
 very short Lu-N bonds.
;
_journal_issue 47
_journal_name_full 'Chemical communications (Cambridge, England)'
_journal_page_first 5007
_journal_page_last 5009
_journal_paper_doi 10.1039/b711669a
_journal_year 2007
_chemical_formula_sum 'C43 H68 Cl2 Lu N3 O4'
_chemical_formula_weight 936.87
_chemical_name_systematic
;
?
;
_space_group_IT_number 14
_symmetry_cell_setting monoclinic
_symmetry_space_group_name_Hall '-P 2yn'
_symmetry_space_group_name_H-M 'P 1 21/n 1'
_atom_sites_solution_hydrogens geom
_atom_sites_solution_primary direct
_atom_sites_solution_secondary difmap
_audit_creation_method SHELXL-97
_cell_angle_alpha 90.00
_cell_angle_beta 96.1130(10)
_cell_angle_gamma 90.00
_cell_formula_units_Z 4
_cell_length_a 18.1126(10)
_cell_length_b 12.3042(7)
_cell_length_c 19.9567(11)
_cell_measurement_reflns_used 9590
_cell_measurement_temperature 133(2)
_cell_measurement_theta_max 30
_cell_measurement_theta_min 2
_cell_volume 4422.3(4)
_computing_cell_refinement 'Bruker SAINT'
_computing_data_collection 'Bruker SMART'
_computing_data_reduction 'Bruker SAINT'
_computing_molecular_graphics 'Siemens XP'
_computing_publication_material SHELXL-97
_computing_structure_refinement 'SHELXL-97 (Sheldrick, 1997)'
_computing_structure_solution 'SHELXS-97 (Sheldrick, 1990)'
_diffrn_ambient_temperature 133(2)
_diffrn_detector_area_resol_mean 8.192
_diffrn_measured_fraction_theta_full 1.000
_diffrn_measured_fraction_theta_max 0.999
_diffrn_measurement_device_type 'Bruker SMART 1000 CCD'
_diffrn_measurement_method '\w- and \f-scans'
_diffrn_radiation_monochromator graphite
_diffrn_radiation_source 'fine-focus sealed tube'
_diffrn_radiation_type MoK\a
_diffrn_radiation_wavelength 0.71073
_diffrn_reflns_av_R_equivalents 0.0768
_diffrn_reflns_av_sigmaI/netI 0.0554
_diffrn_reflns_limit_h_max 25
_diffrn_reflns_limit_h_min -25
_diffrn_reflns_limit_k_max 17
_diffrn_reflns_limit_k_min -17
_diffrn_reflns_limit_l_max 28
_diffrn_reflns_limit_l_min -28
_diffrn_reflns_number 92021
_diffrn_reflns_theta_full 30.00
_diffrn_reflns_theta_max 30.52
_diffrn_reflns_theta_min 1.44
_diffrn_standards_decay_% 0
_exptl_absorpt_coefficient_mu 2.395
_exptl_absorpt_correction_T_max 0.6724
_exptl_absorpt_correction_T_min 0.4793
_exptl_absorpt_correction_type multi-scan
_exptl_absorpt_process_details SADABS
_exptl_crystal_colour colourless
_exptl_crystal_density_diffrn 1.407
_exptl_crystal_density_method 'not measured'
_exptl_crystal_description prism
_exptl_crystal_F_000 1936
_exptl_crystal_size_max 0.36
_exptl_crystal_size_mid 0.18
_exptl_crystal_size_min 0.18
_refine_diff_density_max 2.448
_refine_diff_density_min -0.925
_refine_diff_density_rms 0.143
_refine_ls_extinction_method none
_refine_ls_goodness_of_fit_ref 1.029
_refine_ls_hydrogen_treatment constr
_refine_ls_matrix_type full
_refine_ls_number_parameters 486
_refine_ls_number_reflns 13523
_refine_ls_number_restraints 0
_refine_ls_restrained_S_all 1.029
_refine_ls_R_factor_all 0.0699
_refine_ls_R_factor_gt 0.0357
_refine_ls_shift/su_max 0.025
_refine_ls_shift/su_mean 0.001
_refine_ls_structure_factor_coef Fsqd
_refine_ls_weighting_details 'calc w=1/[\s^2^(Fo^2^)+(0.0350P)^2^+5.2642P] where P=(Fo^2^+2Fc^2^)/3'
_refine_ls_weighting_scheme calc
_refine_ls_wR_factor_gt 0.0713
_refine_ls_wR_factor_ref 0.0840
_reflns_number_gt 9626
_reflns_number_total 13523
_reflns_threshold_expression >2sigma(I)
_cod_data_source_file b711669a.txt
_cod_data_source_block tarum70
_cod_original_sg_symbol_H-M 'P 21/n'
_cod_database_code 7102332

loop_
_symmetry_equiv_pos_as_xyz
'x, y, z'
'-x+1/2, y+1/2, -z+1/2'
'-x, -y, -z'
'x-1/2, -y-1/2, z-1/2'

loop_
_atom_site_label
_atom_site_type_symbol
_atom_site_fract_x
_atom_site_fract_y
_atom_site_fract_z
_atom_site_U_iso_or_equiv
_atom_site_adp_type
_atom_site_occupancy
_atom_site_symmetry_multiplicity
_atom_site_calc_flag
_atom_site_refinement_flags
Lu Lu 0.342433(7) 0.283442(10) 0.383320(6) 0.01336(4) Uani 1 1 d .
Cl1 Cl 0.35320(5) 0.07866(7) 0.36422(4) 0.02387(17) Uani 1 1 d .
Cl2 Cl 0.36555(5) 0.48897(7) 0.37849(5) 0.02565(18) Uani 1 1 d .
O1 O 0.42594(13) 0.28878(19) 0.29394(11) 0.0201(5) Uani 1 1 d .
O2 O 0.45613(12) 0.26993(18) 0.44641(12) 0.0195(5) Uani 1 1 d .
O3 O 0.25972(12) 0.29050(19) 0.28846(11) 0.0195(5) Uani 1 1 d .
O4 O 0.20373(17) 0.1484(3) 0.76004(15) 0.0444(7) Uani 1 1 d .
N1 N 0.26837(14) 0.2817(2) 0.45687(13) 0.0164(5) Uani 1 1 d .
N2 N 0.15634(14) 0.3316(2) 0.50499(12) 0.0142(5) Uani 1 1 d .
N3 N 0.24375(14) 0.2503(2) 0.57198(13) 0.0134(5) Uani 1 1 d .
C1 C 0.22865(16) 0.2869(2) 0.50439(14) 0.0128(5) Uani 1 1 d .
C2 C 0.13118(17) 0.3202(3) 0.56837(16) 0.0182(6) Uani 1 1 d .
H2 H 0.0843 0.3432 0.5805 0.022 Uiso 1 1 calc R
C3 C 0.18431(18) 0.2713(3) 0.60898(15) 0.0176(6) Uani 1 1 d .
H3 H 0.1820 0.2539 0.6551 0.021 Uiso 1 1 calc R
C4 C 0.11000(16) 0.3633(3) 0.44581(14) 0.0136(6) Uani 1 1 d .
C5 C 0.07300(16) 0.2818(3) 0.40511(15) 0.0165(6) Uani 1 1 d .
C6 C 0.02646(18) 0.3156(3) 0.34873(17) 0.0200(7) Uani 1 1 d .
H6 H 0.0009 0.2625 0.3205 0.024 Uiso 1 1 calc R
C7 C 0.01653(18) 0.4243(3) 0.33292(16) 0.0220(7) Uani 1 1 d .
H7 H -0.0155 0.4454 0.2943 0.026 Uiso 1 1 calc R
C8 C 0.05351(18) 0.5022(3) 0.37373(16) 0.0206(7) Uani 1 1 d .
H8 H 0.0468 0.5769 0.3625 0.025 Uiso 1 1 calc R
C9 C 0.10057(17) 0.4737(3) 0.43115(15) 0.0162(6) Uani 1 1 d .
C10 C 0.13948(18) 0.5611(3) 0.47497(16) 0.0193(6) Uani 1 1 d .
H10 H 0.1659 0.5253 0.5157 0.023 Uiso 1 1 calc R
C11 C 0.1973(2) 0.6200(3) 0.4379(2) 0.0400(10) Uani 1 1 d .
H11A H 0.2350 0.5681 0.4266 0.048 Uiso 1 1 calc R
H11B H 0.2210 0.6771 0.4670 0.048 Uiso 1 1 calc R
H11C H 0.1731 0.6527 0.3965 0.048 Uiso 1 1 calc R
C12 C 0.0841(2) 0.6426(3) 0.4987(2) 0.0324(9) Uani 1 1 d .
H12A H 0.0597 0.6820 0.4598 0.039 Uiso 1 1 calc R
H12B H 0.1104 0.6943 0.5301 0.039 Uiso 1 1 calc R
H12C H 0.0466 0.6037 0.5215 0.039 Uiso 1 1 calc R
C13 C 0.08295(18) 0.1616(3) 0.42110(16) 0.0190(7) Uani 1 1 d .
H13 H 0.1130 0.1554 0.4660 0.023 Uiso 1 1 calc R
C14 C 0.0084(2) 0.1062(3) 0.4265(2) 0.0316(9) Uani 1 1 d .
H14A H -0.0168 0.1419 0.4616 0.038 Uiso 1 1 calc R
H14B H 0.0166 0.0295 0.4381 0.038 Uiso 1 1 calc R
H14C H -0.0225 0.1118 0.3832 0.038 Uiso 1 1 calc R
C15 C 0.1261(2) 0.1045(3) 0.36908(19) 0.0290(8) Uani 1 1 d .
H15A H 0.0976 0.1086 0.3246 0.035 Uiso 1 1 calc R
H15B H 0.1340 0.0282 0.3819 0.035 Uiso 1 1 calc R
H15C H 0.1742 0.1403 0.3676 0.035 Uiso 1 1 calc R
C16 C 0.30794(17) 0.1880(2) 0.59600(15) 0.0152(6) Uani 1 1 d .
C17 C 0.36501(17) 0.2394(3) 0.63756(16) 0.0164(6) Uani 1 1 d .
C18 C 0.42639(18) 0.1760(3) 0.66222(17) 0.0204(7) Uani 1 1 d .
H18 H 0.4653 0.2081 0.6913 0.024 Uiso 1 1 calc R
C19 C 0.43111(19) 0.0681(3) 0.64491(17) 0.0225(7) Uani 1 1 d .
H19 H 0.4740 0.0273 0.6607 0.027 Uiso 1 1 calc R
C20 C 0.37360(19) 0.0184(3) 0.60455(17) 0.0212(7) Uani 1 1 d .
H20 H 0.3770 -0.0566 0.5941 0.025 Uiso 1 1 calc R
C21 C 0.31067(17) 0.0773(3) 0.57915(16) 0.0176(6) Uani 1 1 d .
C22 C 0.24601(19) 0.0243(3) 0.53664(18) 0.0229(7) Uani 1 1 d .
H22 H 0.2253 0.0793 0.5028 0.028 Uiso 1 1 calc R
C23 C 0.1843(2) -0.0054(4) 0.5798(2) 0.0424(11) Uani 1 1 d .
H23A H 0.1414 -0.0333 0.5508 0.051 Uiso 1 1 calc R
H23B H 0.1697 0.0594 0.6037 0.051 Uiso 1 1 calc R
H23C H 0.2023 -0.0613 0.6125 0.051 Uiso 1 1 calc R
C24 C 0.2673(2) -0.0752(3) 0.4978(2) 0.0304(8) Uani 1 1 d .
H24A H 0.3080 -0.0565 0.4712 0.037 Uiso 1 1 calc R
H24B H 0.2243 -0.0997 0.4677 0.037 Uiso 1 1 calc R
H24C H 0.2834 -0.1334 0.5296 0.037 Uiso 1 1 calc R
C25 C 0.36051(18) 0.3597(3) 0.65315(16) 0.0199(7) Uani 1 1 d .
H25 H 0.3075 0.3765 0.6588 0.024 Uiso 1 1 calc R
C26 C 0.4072(2) 0.3943(3) 0.7181(2) 0.0345(9) Uani 1 1 d .
H26A H 0.3940 0.3496 0.7556 0.041 Uiso 1 1 calc R
H26B H 0.3976 0.4709 0.7273 0.041 Uiso 1 1 calc R
H26C H 0.4600 0.3845 0.7129 0.041 Uiso 1 1 calc R
C27 C 0.3816(2) 0.4271(3) 0.59320(19) 0.0305(8) Uani 1 1 d .
H27A H 0.4346 0.4178 0.5888 0.037 Uiso 1 1 calc R
H27B H 0.3712 0.5041 0.6008 0.037 Uiso 1 1 calc R
H27C H 0.3524 0.4025 0.5518 0.037 Uiso 1 1 calc R
C28 C 0.4269(2) 0.3743(3) 0.24394(18) 0.0287(8) Uani 1 1 d .
H28A H 0.4509 0.4406 0.2643 0.034 Uiso 1 1 calc R
H28B H 0.3758 0.3926 0.2247 0.034 Uiso 1 1 calc R
C29 C 0.4712(2) 0.3289(3) 0.1902(2) 0.0377(10) Uani 1 1 d .
H29A H 0.4393 0.2865 0.1563 0.045 Uiso 1 1 calc R
H29B H 0.4963 0.3874 0.1672 0.045 Uiso 1 1 calc R
C30 C 0.5264(2) 0.2571(3) 0.2307(2) 0.0368(10) Uani 1 1 d .
H30A H 0.5682 0.3001 0.2529 0.044 Uiso 1 1 calc R
H30B H 0.5461 0.2008 0.2020 0.044 Uiso 1 1 calc R
C31 C 0.4806(2) 0.2068(3) 0.28206(19) 0.0275(8) Uani 1 1 d .
H31A H 0.4561 0.1393 0.2642 0.033 Uiso 1 1 calc R
H31B H 0.5123 0.1895 0.3242 0.033 Uiso 1 1 calc R
C32 C 0.4778(2) 0.1813(3) 0.49271(18) 0.0258(8) Uani 1 1 d .
H32A H 0.4882 0.1145 0.4677 0.031 Uiso 1 1 calc R
H32B H 0.4380 0.1656 0.5217 0.031 Uiso 1 1 calc R
C33 C 0.54715(19) 0.2210(3) 0.53443(19) 0.0300(8) Uani 1 1 d .
H33A H 0.5800 0.1597 0.5500 0.036 Uiso 1 1 calc R
H33B H 0.5348 0.2632 0.5740 0.036 Uiso 1 1 calc R
C34 C 0.58289(19) 0.2929(3) 0.48459(19) 0.0274(8) Uani 1 1 d .
H34A H 0.6177 0.3459 0.5082 0.033 Uiso 1 1 calc R
H34B H 0.6096 0.2490 0.4533 0.033 Uiso 1 1 calc R
C35 C 0.51607(18) 0.3489(3) 0.44813(19) 0.0243(7) Uani 1 1 d .
H35A H 0.5035 0.4153 0.4726 0.029 Uiso 1 1 calc R
H35B H 0.5257 0.3693 0.4019 0.029 Uiso 1 1 calc R
C36 C 0.19826(18) 0.3687(3) 0.27867(17) 0.0213(7) Uani 1 1 d .
H36A H 0.2166 0.4416 0.2675 0.026 Uiso 1 1 calc R
H36B H 0.1723 0.3744 0.3198 0.026 Uiso 1 1 calc R
C37 C 0.14725(19) 0.3231(3) 0.22067(17) 0.0225(7) Uani 1 1 d .
H37A H 0.1187 0.3816 0.1955 0.027 Uiso 1 1 calc R
H37B H 0.1123 0.2695 0.2365 0.027 Uiso 1 1 calc R
C38 C 0.2012(2) 0.2693(3) 0.17762(17) 0.0252(7) Uani 1 1 d .
H38A H 0.1760 0.2147 0.1467 0.030 Uiso 1 1 calc R
H38B H 0.2261 0.3235 0.1511 0.030 Uiso 1 1 calc R
C39 C 0.2556(2) 0.2162(3) 0.23073(16) 0.0243(7) Uani 1 1 d .
H39A H 0.2375 0.1438 0.2431 0.029 Uiso 1 1 calc R
H39B H 0.3049 0.2077 0.2142 0.029 Uiso 1 1 calc R
C40 C 0.2218(4) 0.2303(5) 0.8070(3) 0.087(2) Uani 1 1 d .
H40A H 0.1771 0.2518 0.8283 0.104 Uiso 1 1 calc R
H40B H 0.2403 0.2948 0.7843 0.104 Uiso 1 1 calc R
C41 C 0.2795(4) 0.1902(5) 0.8587(3) 0.096(3) Uani 1 1 d .
H41A H 0.3217 0.2416 0.8646 0.115 Uiso 1 1 calc R
H41B H 0.2590 0.1815 0.9025 0.115 Uiso 1 1 calc R
C42 C 0.3031(3) 0.0865(5) 0.8345(3) 0.0607(15) Uani 1 1 d .
H42A H 0.2894 0.0270 0.8642 0.073 Uiso 1 1 calc R
H42B H 0.3576 0.0855 0.8333 0.073 Uiso 1 1 calc R
C43 C 0.2640(2) 0.0732(4) 0.7649(2) 0.0401(10) Uani 1 1 d .
H43A H 0.2981 0.0895 0.7306 0.048 Uiso 1 1 calc R
H43B H 0.2454 -0.0021 0.7580 0.048 Uiso 1 1 calc R

loop_
_atom_site_aniso_label
_atom_site_aniso_U_11
_atom_site_aniso_U_22
_atom_site_aniso_U_33
_atom_site_aniso_U_23
_atom_site_aniso_U_13
_atom_site_aniso_U_12
Lu 0.01414(6) 0.01400(6) 0.01216(6) -0.00046(6) 0.00243(4) 0.00081(6)
Cl1 0.0321(4) 0.0151(4) 0.0248(4) -0.0021(3) 0.0045(3) -0.0001(3)
Cl2 0.0295(4) 0.0150(4) 0.0336(5) -0.0019(3) 0.0083(4) 0.0023(3)
O1 0.0242(11) 0.0197(11) 0.0179(11) 0.0050(10) 0.0090(9) 0.0064(10)
O2 0.0162(10) 0.0185(12) 0.0228(12) 0.0013(10) -0.0029(9) -0.0016(9)
O3 0.0199(11) 0.0234(12) 0.0150(10) -0.0042(10) 0.0008(9) 0.0051(10)
O4 0.0459(18) 0.0513(19) 0.0336(16) -0.0025(15) -0.0072(14) 0.0105(15)
N1 0.0157(12) 0.0179(12) 0.0153(12) -0.0004(12) 0.0000(10) 0.0016(11)
N2 0.0126(12) 0.0195(13) 0.0103(11) 0.0017(10) -0.0001(9) 0.0020(10)
N3 0.0137(12) 0.0147(11) 0.0115(12) 0.0030(9) 0.0000(10) 0.0014(9)
C1 0.0127(12) 0.0117(13) 0.0133(13) -0.0011(12) -0.0011(10) -0.0018(12)
C2 0.0149(14) 0.0265(17) 0.0139(14) 0.0009(13) 0.0042(12) 0.0022(12)
C3 0.0189(14) 0.0232(17) 0.0112(13) 0.0012(13) 0.0041(11) 0.0024(13)
C4 0.0103(13) 0.0203(15) 0.0101(13) 0.0004(12) 0.0004(11) 0.0001(11)
C5 0.0147(13) 0.0207(15) 0.0142(13) -0.0032(14) 0.0024(11) -0.0021(13)
C6 0.0200(16) 0.0221(16) 0.0175(15) -0.0038(13) -0.0002(13) -0.0040(13)
C7 0.0214(16) 0.0304(19) 0.0130(14) 0.0024(14) -0.0039(13) 0.0043(14)
C8 0.0231(16) 0.0225(17) 0.0155(15) 0.0038(13) -0.0008(13) 0.0042(13)
C9 0.0181(15) 0.0186(15) 0.0119(13) -0.0023(12) 0.0015(12) -0.0001(12)
C10 0.0233(16) 0.0159(15) 0.0178(15) -0.0006(13) -0.0026(13) 0.0025(13)
C11 0.035(2) 0.040(2) 0.048(3) -0.017(2) 0.016(2) -0.0138(18)
C12 0.0257(18) 0.040(2) 0.032(2) -0.0176(18) 0.0023(16) 0.0076(17)
C13 0.0217(16) 0.0167(16) 0.0184(15) -0.0006(13) 0.0005(13) -0.0026(13)
C14 0.030(2) 0.028(2) 0.039(2) 0.0046(17) 0.0102(17) -0.0083(16)
C15 0.033(2) 0.0238(18) 0.0311(19) -0.0049(16) 0.0080(16) -0.0009(15)
C16 0.0163(14) 0.0165(15) 0.0127(14) 0.0049(11) 0.0017(12) 0.0015(11)
C17 0.0183(15) 0.0174(16) 0.0130(14) 0.0029(12) -0.0008(12) 0.0000(12)
C18 0.0159(15) 0.0259(17) 0.0179(15) 0.0044(13) -0.0051(12) 0.0008(13)
C19 0.0191(16) 0.0234(17) 0.0239(17) 0.0071(14) -0.0028(13) 0.0050(13)
C20 0.0232(17) 0.0154(15) 0.0246(17) 0.0014(13) 0.0006(14) 0.0036(13)
C21 0.0178(15) 0.0180(15) 0.0166(15) 0.0023(13) -0.0006(12) -0.0016(12)
C22 0.0219(17) 0.0144(15) 0.0306(18) -0.0036(14) -0.0054(14) -0.0023(13)
C23 0.031(2) 0.036(2) 0.062(3) -0.018(2) 0.013(2) -0.0133(18)
C24 0.037(2) 0.0216(18) 0.032(2) -0.0059(16) -0.0005(17) -0.0037(16)
C25 0.0199(15) 0.0181(16) 0.0205(16) -0.0016(13) -0.0035(13) -0.0004(13)
C26 0.037(2) 0.027(2) 0.036(2) -0.0096(17) -0.0126(18) 0.0002(17)
C27 0.041(2) 0.0149(17) 0.036(2) 0.0044(16) 0.0017(17) -0.0058(15)
C28 0.036(2) 0.0262(19) 0.0249(18) 0.0067(15) 0.0099(16) 0.0001(16)
C29 0.052(3) 0.034(2) 0.031(2) 0.0013(18) 0.022(2) -0.0066(20)
C30 0.030(2) 0.039(2) 0.045(2) -0.0073(19) 0.0187(19) -0.0030(17)
C31 0.0279(18) 0.0275(19) 0.0278(18) 0.0002(16) 0.0074(15) 0.0102(16)
C32 0.0271(18) 0.0267(18) 0.0224(17) 0.0076(14) -0.0029(15) -0.0022(14)
C33 0.0202(16) 0.043(2) 0.0255(18) 0.0036(18) -0.0035(14) 0.0022(17)
C34 0.0177(15) 0.032(2) 0.0318(19) -0.0045(17) -0.0008(14) -0.0020(15)
C35 0.0207(16) 0.0207(16) 0.0314(19) -0.0055(15) 0.0014(14) -0.0030(14)
C36 0.0222(16) 0.0190(16) 0.0223(16) -0.0002(14) 0.0006(13) 0.0048(13)
C37 0.0210(16) 0.0255(17) 0.0203(16) 0.0036(14) -0.0016(13) 0.0011(14)
C38 0.0303(18) 0.028(2) 0.0164(15) -0.0002(14) -0.0018(14) -0.0020(15)
C39 0.0294(17) 0.0265(17) 0.0162(15) -0.0072(15) -0.0014(13) 0.0044(16)
C40 0.104(5) 0.063(4) 0.079(4) -0.029(3) -0.051(4) 0.040(4)
C41 0.127(6) 0.072(4) 0.074(4) -0.026(3) -0.056(4) 0.047(4)
C42 0.051(3) 0.070(4) 0.057(3) -0.006(3) -0.017(3) 0.022(3)
C43 0.047(3) 0.045(3) 0.031(2) 0.0098(19) 0.0146(19) 0.004(2)

loop_
_atom_type_symbol
_atom_type_description
_atom_type_scat_dispersion_real
_atom_type_scat_dispersion_imag
_atom_type_scat_source
C C 0.0033 0.0016 'International Tables Vol C Tables 4.2.6.8 and 6.1.1.4'
H H 0.0000 0.0000 'International Tables Vol C Tables 4.2.6.8 and 6.1.1.4'
N N 0.0061 0.0033 'International Tables Vol C Tables 4.2.6.8 and 6.1.1.4'
Cl Cl 0.1484 0.1585 'International Tables Vol C Tables 4.2.6.8 and 6.1.1.4'
O O 0.0106 0.0060 'International Tables Vol C Tables 4.2.6.8 and 6.1.1.4'
Lu Lu -0.4720 5.8584 'International Tables Vol C Tables 4.2.6.8 and 6.1.1.4'

loop_
_geom_angle_atom_site_label_1
_geom_angle_atom_site_label_2
_geom_angle_atom_site_label_3
_geom_angle
N1 Lu O3 99.72(9)
N1 Lu O2 102.63(9)
O3 Lu O2 157.54(8)
N1 Lu O1 177.86(9)
O3 Lu O1 78.34(8)
O2 Lu O1 79.35(8)
N1 Lu Cl1 99.17(8)
O3 Lu Cl1 88.15(6)
O2 Lu Cl1 86.12(6)
O1 Lu Cl1 81.71(6)
N1 Lu Cl2 98.95(8)
O3 Lu Cl2 91.52(6)
O2 Lu Cl2 87.23(6)
O1 Lu Cl2 80.27(6)
Cl1 Lu Cl2 161.66(3)
C31 O1 C28 109.4(2)
C31 O1 Lu 125.68(19)
C28 O1 Lu 124.86(19)
C35 O2 C32 109.6(2)
C35 O2 Lu 125.91(19)
C32 O2 Lu 124.46(19)
C39 O3 C36 109.2(2)
C39 O3 Lu 126.93(19)
C36 O3 Lu 123.73(18)
C40 O4 C43 107.4(4)
C1 N1 Lu 174.2(2)
C2 N2 C1 111.0(2)
C2 N2 C4 123.8(2)
C1 N2 C4 124.0(2)
C3 N3 C1 111.3(2)
C3 N3 C16 124.6(3)
C1 N3 C16 123.7(2)
N1 C1 N3 129.4(3)
N1 C1 N2 129.1(3)
N3 C1 N2 101.5(2)
C3 C2 N2 108.2(3)
C2 C3 N3 108.1(3)
C9 C4 C5 122.0(3)
C9 C4 N2 119.1(3)
C5 C4 N2 118.8(3)
C6 C5 C4 117.4(3)
C6 C5 C13 120.5(3)
C4 C5 C13 122.1(3)
C7 C6 C5 121.7(3)
C6 C7 C8 119.6(3)
C7 C8 C9 121.5(3)
C4 C9 C8 117.8(3)
C4 C9 C10 122.1(3)
C8 C9 C10 120.1(3)
C9 C10 C11 111.1(3)
C9 C10 C12 111.4(3)
C11 C10 C12 110.2(3)
C5 C13 C14 111.3(3)
C5 C13 C15 111.2(3)
C14 C13 C15 111.1(3)
C17 C16 C21 122.4(3)
C17 C16 N3 118.5(3)
C21 C16 N3 119.1(3)
C18 C17 C16 117.6(3)
C18 C17 C25 121.9(3)
C16 C17 C25 120.5(3)
C19 C18 C17 121.1(3)
C18 C19 C20 120.5(3)
C19 C20 C21 120.9(3)
C20 C21 C16 117.6(3)
C20 C21 C22 122.0(3)
C16 C21 C22 120.4(3)
C21 C22 C24 114.1(3)
C21 C22 C23 110.8(3)
C24 C22 C23 109.6(3)
C17 C25 C26 114.1(3)
C17 C25 C27 110.1(3)
C26 C25 C27 110.4(3)
O1 C28 C29 105.4(3)
C30 C29 C28 102.0(3)
C29 C30 C31 102.9(3)
O1 C31 C30 105.0(3)
O2 C32 C33 105.0(3)
C32 C33 C34 102.3(3)
C35 C34 C33 101.8(3)
O2 C35 C34 105.3(3)
O3 C36 C37 104.6(3)
C36 C37 C38 102.5(3)
C39 C38 C37 101.6(3)
O3 C39 C38 104.8(3)
O4 C40 C41 109.2(5)
C42 C41 C40 105.9(5)
C41 C42 C43 106.1(4)
O4 C43 C42 106.0(4)

loop_
_geom_bond_atom_site_label_1
_geom_bond_atom_site_label_2
_geom_bond_distance
Lu N1 2.091(3)
Lu O3 2.287(2)
Lu O2 2.303(2)
Lu O1 2.459(2)
Lu Cl1 2.5589(8)
Lu Cl2 2.5668(9)
O1 C31 1.451(4)
O1 C28 1.451(4)
O2 C35 1.455(4)
O2 C32 1.456(4)
O3 C39 1.466(4)
O3 C36 1.469(4)
O4 C40 1.391(6)
O4 C43 1.427(5)
N1 C1 1.251(4)
N2 C2 1.396(4)
N2 C1 1.422(4)
N2 C4 1.428(4)
N3 C3 1.393(4)
N3 C1 1.421(4)
N3 C16 1.432(4)
C2 C3 1.334(4)
C4 C9 1.396(4)
C4 C5 1.414(4)
C5 C6 1.396(4)
C5 C13 1.519(5)
C6 C7 1.381(5)
C7 C8 1.384(5)
C8 C9 1.398(4)
C9 C10 1.512(4)
C10 C11 1.528(5)
C10 C12 1.529(5)
C13 C14 1.527(5)
C13 C15 1.534(5)
C16 C17 1.405(4)
C16 C21 1.405(4)
C17 C18 1.403(4)
C17 C25 1.517(5)
C18 C19 1.377(5)
C19 C20 1.389(5)
C20 C21 1.400(4)
C21 C22 1.518(4)
C22 C24 1.520(5)
C22 C23 1.525(5)
C25 C26 1.530(5)
C25 C27 1.537(5)
C28 C29 1.512(5)
C29 C30 1.504(6)
C30 C31 1.518(5)
C32 C33 1.512(5)
C33 C34 1.526(5)
C34 C35 1.510(5)
C36 C37 1.510(5)
C37 C38 1.520(5)
C38 C39 1.516(5)
C40 C41 1.473(8)
C41 C42 1.446(7)
C42 C43 1.499(6)

loop_
_geom_torsion_atom_site_label_1
_geom_torsion_atom_site_label_2
_geom_torsion_atom_site_label_3
_geom_torsion_atom_site_label_4
_geom_torsion
N1 Lu O1 C31 -146(2)
O3 Lu O1 C31 -120.8(3)
O2 Lu O1 C31 56.6(3)
Cl1 Lu O1 C31 -31.0(3)
Cl2 Lu O1 C31 145.6(3)
N1 Lu O1 C28 33(3)
O3 Lu O1 C28 58.0(3)
O2 Lu O1 C28 -124.6(3)
Cl1 Lu O1 C28 147.8(3)
Cl2 Lu O1 C28 -35.6(2)
N1 Lu O2 C35 -120.0(2)
O3 Lu O2 C35 65.9(3)
O1 Lu O2 C35 59.2(2)
Cl1 Lu O2 C35 141.5(2)
Cl2 Lu O2 C35 -21.4(2)
N1 Lu O2 C32 57.9(3)
O3 Lu O2 C32 -116.2(3)
O1 Lu O2 C32 -122.9(3)
Cl1 Lu O2 C32 -40.6(2)
Cl2 Lu O2 C32 156.5(2)
N1 Lu O3 C39 -125.8(3)
O2 Lu O3 C39 48.4(4)
O1 Lu O3 C39 55.1(2)
Cl1 Lu O3 C39 -26.8(2)
Cl2 Lu O3 C39 134.8(2)
N1 Lu O3 C36 49.9(2)
O2 Lu O3 C36 -135.8(2)
O1 Lu O3 C36 -129.1(2)
Cl1 Lu O3 C36 148.9(2)
Cl2 Lu O3 C36 -49.4(2)
O3 Lu N1 C1 -142(2)
O2 Lu N1 C1 41(2)
O1 Lu N1 C1 -117(3)
Cl1 Lu N1 C1 129(2)
Cl2 Lu N1 C1 -48(2)
Lu N1 C1 N3 -63(3)
Lu N1 C1 N2 116(2)
C3 N3 C1 N1 -179.8(3)
C16 N3 C1 N1 -7.0(5)
C3 N3 C1 N2 0.5(3)
C16 N3 C1 N2 173.3(3)
C2 N2 C1 N1 179.5(3)
C4 N2 C1 N1 11.4(5)
C2 N2 C1 N3 -0.7(3)
C4 N2 C1 N3 -168.8(3)
C1 N2 C2 C3 0.7(4)
C4 N2 C2 C3 168.9(3)
N2 C2 C3 N3 -0.4(4)
C1 N3 C3 C2 -0.1(4)
C16 N3 C3 C2 -172.8(3)
C2 N2 C4 C9 87.8(4)
C1 N2 C4 C9 -105.6(3)
C2 N2 C4 C5 -90.0(4)
C1 N2 C4 C5 76.6(4)
C9 C4 C5 C6 0.4(4)
N2 C4 C5 C6 178.2(3)
C9 C4 C5 C13 -179.8(3)
N2 C4 C5 C13 -2.0(4)
C4 C5 C6 C7 0.0(5)
C13 C5 C6 C7 -179.9(3)
C5 C6 C7 C8 0.0(5)
C6 C7 C8 C9 -0.4(5)
C5 C4 C9 C8 -0.8(4)
N2 C4 C9 C8 -178.5(3)
C5 C4 C9 C10 179.4(3)
N2 C4 C9 C10 1.6(4)
C7 C8 C9 C4 0.8(5)
C7 C8 C9 C10 -179.4(3)
C4 C9 C10 C11 112.1(4)
C8 C9 C10 C11 -67.7(4)
C4 C9 C10 C12 -124.7(3)
C8 C9 C10 C12 55.5(4)
C6 C5 C13 C14 -55.2(4)
C4 C5 C13 C14 125.0(3)
C6 C5 C13 C15 69.2(4)
C4 C5 C13 C15 -110.6(3)
C3 N3 C16 C17 -81.6(4)
C1 N3 C16 C17 106.5(3)
C3 N3 C16 C21 96.4(4)
C1 N3 C16 C21 -75.5(4)
C21 C16 C17 C18 0.2(5)
N3 C16 C17 C18 178.1(3)
C21 C16 C17 C25 178.6(3)
N3 C16 C17 C25 -3.5(4)
C16 C17 C18 C19 1.5(5)
C25 C17 C18 C19 -176.9(3)
C17 C18 C19 C20 -2.5(5)
C18 C19 C20 C21 1.7(5)
C19 C20 C21 C16 0.0(5)
C19 C20 C21 C22 -178.2(3)
C17 C16 C21 C20 -0.9(5)
N3 C16 C21 C20 -178.8(3)
C17 C16 C21 C22 177.2(3)
N3 C16 C21 C22 -0.6(4)
C20 C21 C22 C24 -27.0(5)
C16 C21 C22 C24 154.9(3)
C20 C21 C22 C23 97.3(4)
C16 C21 C22 C23 -80.8(4)
C18 C17 C25 C26 -24.8(4)
C16 C17 C25 C26 156.9(3)
C18 C17 C25 C27 100.0(4)
C16 C17 C25 C27 -78.3(4)
C31 O1 C28 C29 13.5(4)
Lu O1 C28 C29 -165.4(2)
O1 C28 C29 C30 -32.6(4)
C28 C29 C30 C31 38.7(4)
C28 O1 C31 C30 11.1(4)
Lu O1 C31 C30 -170.0(2)
C29 C30 C31 O1 -31.3(4)
C35 O2 C32 C33 12.0(4)
Lu O2 C32 C33 -166.2(2)
O2 C32 C33 C34 -32.1(4)
C32 C33 C34 C35 39.5(4)
C32 O2 C35 C34 13.4(4)
Lu O2 C35 C34 -168.5(2)
C33 C34 C35 O2 -32.8(4)
C39 O3 C36 C37 12.4(3)
Lu O3 C36 C37 -164.05(19)
O3 C36 C37 C38 -33.4(3)
C36 C37 C38 C39 41.3(3)
C36 O3 C39 C38 13.8(3)
Lu O3 C39 C38 -169.9(2)
C37 C38 C39 O3 -34.0(3)
C43 O4 C40 C41 -20.5(8)
O4 C40 C41 C42 8.8(9)
C40 C41 C42 C43 5.8(8)
C40 O4 C43 C42 23.7(6)
C41 C42 C43 O4 -18.0(7)
